data_4500416
loop_
_publ_author_name
'Collas, Alain'
'Bagrowska, Izabela'
'Aleksandrzak, Krzysztof'
'Zeller, Matthias'
'Blockhuys, Frank'

_publ_section_title
;
 Competition between Methoxy-Based and Pyrazine-Based Synthons in
 Methoxy-Substituted Distyrylpyrazines
;
_journal_issue 4
_journal_name_full 'Crystal Growth &amp; Design'
_journal_page_first 1299
_journal_paper_doi 10.1021/cg101523f
_journal_volume 11
_journal_year 2011
_chemical_formula_moiety 'C26 H28 N2 O6'
_chemical_formula_sum 'C26 H28 N2 O6'
_chemical_formula_weight 464.50
_chemical_name_systematic
;
 ?
;
_space_group_IT_number 14
_symmetry_cell_setting monoclinic
_symmetry_space_group_name_Hall '-P 2ybc'
_symmetry_space_group_name_H-M 'P 1 21/c 1'
_atom_sites_solution_hydrogens geom
_atom_sites_solution_primary direct
_atom_sites_solution_secondary difmap
_audit_creation_method SHELXL-97
_cell_angle_alpha 90.00
_cell_angle_beta 98.52(3)
_cell_angle_gamma 90.00
_cell_formula_units_Z 2
_cell_length_a 4.371(2)
_cell_length_b 13.193(4)
_cell_length_c 20.695(5)
_cell_measurement_reflns_used 25
_cell_measurement_temperature 293(2)
_cell_measurement_theta_max 13.01
_cell_measurement_theta_min 5.20
_cell_volume 1180.2(7)
_computing_cell_refinement 'CAD4 Express (Enraf Nonius, 1994)'
_computing_data_collection 'CAD4 Express (Enraf Nonius, 1994)'
_computing_data_reduction 'XCAD4 (Harms & Wocadlo, 1996)'
_computing_molecular_graphics 'ORTEP (Farrugia, 1997) and Mercury (Macrae <I>et al.</I>, 2008)'
_computing_publication_material 'WINGX (Farrugia, 1999) and PLATON (Spek, 2001)'
_computing_structure_refinement 'SHELXL-97 (Sheldrick, 2008)'
_computing_structure_solution 'SHELXL-97 (Sheldrick, 2008)'
_diffrn_ambient_temperature 293(2)
_diffrn_measured_fraction_theta_full 1.000
_diffrn_measured_fraction_theta_max 1.000
_diffrn_measurement_device '\k-geometry diffractometer'
_diffrn_measurement_device_type 'Enraf Nonius CAD4'
_diffrn_measurement_method '\w/2\t scans'
_diffrn_radiation_monochromator graphite
_diffrn_radiation_source 'fine-focus sealed tube'
_diffrn_radiation_type MoK\a
_diffrn_radiation_wavelength 0.71073
_diffrn_reflns_av_R_equivalents 0.0874
_diffrn_reflns_av_sigmaI/netI 0.0992
_diffrn_reflns_limit_h_max 0
_diffrn_reflns_limit_h_min -5
_diffrn_reflns_limit_k_max 15
_diffrn_reflns_limit_k_min -15
_diffrn_reflns_limit_l_max 24
_diffrn_reflns_limit_l_min -24
_diffrn_reflns_number 4801
_diffrn_reflns_theta_full 25.33
_diffrn_reflns_theta_max 25.33
_diffrn_reflns_theta_min 1.84
_diffrn_standards_decay_% 5
_diffrn_standards_interval_time 60
_diffrn_standards_number 3
_exptl_absorpt_coefficient_mu 0.093
_exptl_absorpt_correction_type none
_exptl_crystal_colour orange
_exptl_crystal_density_diffrn 1.307
_exptl_crystal_density_method 'not measured'
_exptl_crystal_description needle
_exptl_crystal_F_000 492
_exptl_crystal_size_max 0.2
_exptl_crystal_size_mid 0.1
_exptl_crystal_size_min 0.1
_refine_diff_density_max 0.161
_refine_diff_density_min -0.205
_refine_diff_density_rms 0.044
_refine_ls_extinction_method none
_refine_ls_goodness_of_fit_ref 0.994
_refine_ls_hydrogen_treatment constr
_refine_ls_matrix_type full
_refine_ls_number_parameters 157
_refine_ls_number_reflns 2162
_refine_ls_number_restraints 0
_refine_ls_restrained_S_all 0.994
_refine_ls_R_factor_all 0.1571
_refine_ls_R_factor_gt 0.0483
_refine_ls_shift/su_max 0.000
_refine_ls_shift/su_mean 0.000
_refine_ls_structure_factor_coef Fsqd
_refine_ls_weighting_details 'calc w=1/[\s^2^(Fo^2^)+(0.0594P)^2^+0.1671P] where P=(Fo^2^+2Fc^2^)/3'
_refine_ls_weighting_scheme calc
_refine_ls_wR_factor_gt 0.1213
_refine_ls_wR_factor_ref 0.1557
_reflns_number_gt 945
_reflns_number_total 2162
_reflns_threshold_expression >2\s(I)
_cod_data_source_file cg101523f_si_004.cif
_cod_data_source_block new
_cod_depositor_comments
;
The following automatic conversions were performed:

'_symmetry_cell_setting' value 'Monoclinic' changed to 'monoclinic'
according to /home/saulius/struct/CIF-dictionaries/cif_core.dic
dictionary named 'cif_core.dic' version 2.4.1 from 2010-06-29.

Automatic conversion script
Id: cif_fix_values 1715 2011-07-08 13:25:40Z adriana 
;
_cod_original_sg_symbol_H-M 'P 21/c'
_cod_database_code 4500416

loop_
_symmetry_equiv_pos_as_xyz
'x, y, z'
'-x, y+1/2, -z+1/2'
'-x, -y, -z'
'x, -y-1/2, z-1/2'

loop_
_atom_site_label
_atom_site_type_symbol
_atom_site_fract_x
_atom_site_fract_y
_atom_site_fract_z
_atom_site_U_iso_or_equiv
_atom_site_adp_type
_atom_site_occupancy
_atom_site_symmetry_multiplicity
_atom_site_calc_flag
_atom_site_refinement_flags
C1 C -0.1190(8) 0.1561(2) 0.38011(15) 0.0459(9) Uani 1 1 d .
C2 C -0.0447(8) 0.1679(2) 0.31767(15) 0.0466(9) Uani 1 1 d .
H2 H 0.0281 0.2299 0.3050 0.056 Uiso 1 1 calc R
C3 C -0.0786(8) 0.0876(2) 0.27425(14) 0.0414(8) Uani 1 1 d .
C4 C -0.1844(8) -0.0054(2) 0.29347(15) 0.0420(8) Uani 1 1 d .
C5 C -0.2570(8) -0.0175(2) 0.35490(16) 0.0490(9) Uani 1 1 d .
C6 C -0.2286(9) 0.0635(3) 0.39845(16) 0.0539(10) Uani 1 1 d .
H6 H -0.2833 0.0554 0.4399 0.065 Uiso 1 1 calc R
C7 C -0.1038(9) 0.2405(3) 0.42614(15) 0.0513(10) Uani 1 1 d .
H7 H -0.1825 0.2291 0.4649 0.062 Uiso 1 1 calc R
C8 C 0.0116(9) 0.3319(3) 0.41806(15) 0.0552(10) Uani 1 1 d .
H8 H 0.1037 0.3423 0.3809 0.066 Uiso 1 1 calc R
C9 C 0.0062(9) 0.4170(2) 0.46236(15) 0.0516(10) Uani 1 1 d .
C10 C -0.1157(10) 0.4886(3) 0.55426(15) 0.0620(11) Uani 1 1 d .
H10 H -0.1958 0.4832 0.5933 0.074 Uiso 1 1 calc R
C31 C 0.1005(11) 0.1844(3) 0.18979(17) 0.0714(12) Uani 1 1 d .
H31A H -0.0372 0.2394 0.1952 0.107 Uiso 1 1 calc R
H31B H 0.1230 0.1783 0.1445 0.107 Uiso 1 1 calc R
H31C H 0.2989 0.1973 0.2151 0.107 Uiso 1 1 calc R
C41 C -0.5139(9) -0.0974(3) 0.2154(2) 0.0701(12) Uani 1 1 d .
H41A H -0.6555 -0.1084 0.2460 0.105 Uiso 1 1 calc R
H41B H -0.5191 -0.1546 0.1866 0.105 Uiso 1 1 calc R
H41C H -0.5726 -0.0374 0.1904 0.105 Uiso 1 1 calc R
C51 C -0.4665(10) -0.1279(3) 0.42864(17) 0.0728(12) Uani 1 1 d .
H51A H -0.3032 -0.1143 0.4640 0.109 Uiso 1 1 calc R
H51B H -0.5328 -0.1970 0.4311 0.109 Uiso 1 1 calc R
H51C H -0.6375 -0.0834 0.4317 0.109 Uiso 1 1 calc R
N1 N -0.1127(8) 0.4058(2) 0.51767(13) 0.0614(9) Uani 1 1 d .
O3 O -0.0228(6) 0.09283(16) 0.21128(10) 0.0543(7) Uani 1 1 d .
O4 O -0.2101(5) -0.08541(16) 0.24976(10) 0.0481(6) Uani 1 1 d .
O5 O -0.3590(7) -0.11198(18) 0.36919(12) 0.0686(8) Uani 1 1 d .

loop_
_atom_site_aniso_label
_atom_site_aniso_U_11
_atom_site_aniso_U_22
_atom_site_aniso_U_33
_atom_site_aniso_U_23
_atom_site_aniso_U_13
_atom_site_aniso_U_12
C1 0.060(2) 0.0325(18) 0.0444(19) -0.0032(15) 0.0044(17) 0.0037(18)
C2 0.062(2) 0.0293(18) 0.0478(19) -0.0039(15) 0.0067(18) 0.0021(17)
C3 0.050(2) 0.0333(18) 0.0410(18) -0.0055(15) 0.0059(16) 0.0036(17)
C4 0.050(2) 0.0286(17) 0.0471(19) -0.0076(15) 0.0053(17) 0.0040(16)
C5 0.060(2) 0.0319(19) 0.057(2) 0.0049(17) 0.0138(18) -0.0005(17)
C6 0.076(3) 0.039(2) 0.0481(19) -0.0010(16) 0.012(2) 0.0053(19)
C7 0.073(3) 0.038(2) 0.0406(18) -0.0045(15) 0.0024(18) 0.0041(19)
C8 0.075(3) 0.045(2) 0.0443(19) -0.0113(16) 0.0039(18) 0.003(2)
C9 0.077(3) 0.0353(19) 0.0396(18) -0.0023(16) -0.0015(18) 0.007(2)
C10 0.104(3) 0.044(2) 0.0390(18) -0.0076(17) 0.014(2) -0.001(2)
C31 0.114(4) 0.046(2) 0.059(2) -0.0050(18) 0.030(2) -0.022(2)
C41 0.058(3) 0.059(3) 0.089(3) -0.028(2) -0.003(2) -0.006(2)
C51 0.097(3) 0.059(3) 0.066(2) 0.013(2) 0.024(2) -0.011(2)
N1 0.103(3) 0.0385(17) 0.0426(16) -0.0094(13) 0.0115(16) -0.0002(19)
O3 0.0861(19) 0.0317(13) 0.0486(13) -0.0076(10) 0.0215(13) -0.0101(13)
O4 0.0511(16) 0.0305(12) 0.0622(14) -0.0140(11) 0.0069(12) -0.0003(11)
O5 0.109(2) 0.0363(14) 0.0665(16) 0.0009(11) 0.0341(16) -0.0105(14)

loop_
_atom_type_symbol
_atom_type_description
_atom_type_scat_dispersion_real
_atom_type_scat_dispersion_imag
_atom_type_scat_source
C C 0.0033 0.0016 'International Tables Vol C Tables 4.2.6.8 and 6.1.1.4'
H H 0.0000 0.0000 'International Tables Vol C Tables 4.2.6.8 and 6.1.1.4'
N N 0.0061 0.0033 'International Tables Vol C Tables 4.2.6.8 and 6.1.1.4'
O O 0.0106 0.0060 'International Tables Vol C Tables 4.2.6.8 and 6.1.1.4'

loop_
_geom_angle_atom_site_label_1
_geom_angle_atom_site_label_2
_geom_angle_atom_site_label_3
_geom_angle
_geom_angle_site_symmetry_1
_geom_angle_site_symmetry_3
C6 C1 C2 119.4(3) . .
C6 C1 C7 118.6(3) . .
C2 C1 C7 121.9(3) . .
C3 C2 C1 120.2(3) . .
C3 C2 H2 119.9 . .
C1 C2 H2 119.9 . .
O3 C3 C2 124.4(3) . .
O3 C3 C4 115.6(3) . .
C2 C3 C4 119.9(3) . .
C5 C4 O4 120.8(3) . .
C5 C4 C3 120.2(3) . .
O4 C4 C3 119.0(3) . .
C4 C5 O5 115.8(3) . .
C4 C5 C6 120.2(3) . .
O5 C5 C6 124.0(3) . .
C1 C6 C5 120.1(3) . .
C1 C6 H6 120.0 . .
C5 C6 H6 120.0 . .
C8 C7 C1 126.3(3) . .
C8 C7 H7 116.9 . .
C1 C7 H7 116.9 . .
C7 C8 C9 125.5(3) . .
C7 C8 H8 117.2 . .
C9 C8 H8 117.2 . .
N1 C9 C10 120.2(3) . 3_566
N1 C9 C8 120.0(3) . .
C10 C9 C8 119.8(3) 3_566 .
N1 C10 C9 124.0(3) . 3_566
N1 C10 H10 118.0 . .
C9 C10 H10 118.0 3_566 .
O3 C31 H31A 109.5 . .
O3 C31 H31B 109.5 . .
H31A C31 H31B 109.5 . .
O3 C31 H31C 109.5 . .
H31A C31 H31C 109.5 . .
H31B C31 H31C 109.5 . .
O4 C41 H41A 109.5 . .
O4 C41 H41B 109.5 . .
H41A C41 H41B 109.5 . .
O4 C41 H41C 109.5 . .
H41A C41 H41C 109.5 . .
H41B C41 H41C 109.5 . .
O5 C51 H51A 109.5 . .
O5 C51 H51B 109.5 . .
H51A C51 H51B 109.5 . .
O5 C51 H51C 109.5 . .
H51A C51 H51C 109.5 . .
H51B C51 H51C 109.5 . .
C10 N1 C9 115.8(3) . .
C3 O3 C31 118.2(2) . .
C4 O4 C41 113.1(3) . .
C5 O5 C51 119.3(3) . .

loop_
_geom_bond_atom_site_label_1
_geom_bond_atom_site_label_2
_geom_bond_distance
_geom_bond_site_symmetry_2
C1 C6 1.386(5) .
C1 C2 1.387(4) .
C1 C7 1.460(4) .
C2 C3 1.382(4) .
C2 H2 0.9300 .
C3 O3 1.363(3) .
C3 C4 1.390(4) .
C4 C5 1.364(4) .
C4 O4 1.383(3) .
C5 O5 1.371(4) .
C5 C6 1.391(4) .
C6 H6 0.9300 .
C7 C8 1.326(5) .
C7 H7 0.9300 .
C8 C9 1.452(4) .
C8 H8 0.9300 .
C9 N1 1.334(4) .
C9 C10 1.396(5) 3_566
C10 N1 1.330(4) .
C10 C9 1.396(5) 3_566
C10 H10 0.9300 .
C31 O3 1.420(4) .
C31 H31A 0.9600 .
C31 H31B 0.9600 .
C31 H31C 0.9600 .
C41 O4 1.419(4) .
C41 H41A 0.9600 .
C41 H41B 0.9600 .
C41 H41C 0.9600 .
C51 O5 1.396(4) .
C51 H51A 0.9600 .
C51 H51B 0.9600 .
C51 H51C 0.9600 .

loop_
_geom_torsion_atom_site_label_1
_geom_torsion_atom_site_label_2
_geom_torsion_atom_site_label_3
_geom_torsion_atom_site_label_4
_geom_torsion
_geom_torsion_site_symmetry_1
_geom_torsion_site_symmetry_4
C6 C1 C2 C3 -0.3(5) . .
C7 C1 C2 C3 -176.4(3) . .
C1 C2 C3 O3 177.4(3) . .
C1 C2 C3 C4 -0.7(5) . .
O3 C3 C4 C5 -177.8(3) . .
C2 C3 C4 C5 0.5(5) . .
O3 C3 C4 O4 3.1(4) . .
C2 C3 C4 O4 -178.6(3) . .
O4 C4 C5 O5 -0.9(5) . .
C3 C4 C5 O5 -180.0(3) . .
O4 C4 C5 C6 179.7(3) . .
C3 C4 C5 C6 0.7(5) . .
C2 C1 C6 C5 1.4(5) . .
C7 C1 C6 C5 177.6(3) . .
C4 C5 C6 C1 -1.6(5) . .
O5 C5 C6 C1 179.1(3) . .
C6 C1 C7 C8 175.7(4) . .
C2 C1 C7 C8 -8.2(6) . .
C1 C7 C8 C9 175.6(3) . .
C7 C8 C9 N1 2.4(6) . .
C7 C8 C9 C10 -175.3(4) . 3_566
C9 C10 N1 C9 0.5(6) 3_566 .
C10 C9 N1 C10 -0.4(6) 3_566 .
C8 C9 N1 C10 -178.2(3) . .
C2 C3 O3 C31 4.9(5) . .
C4 C3 O3 C31 -176.9(3) . .
C5 C4 O4 C41 84.4(4) . .
C3 C4 O4 C41 -96.5(4) . .
C4 C5 O5 C51 -173.8(3) . .
C6 C5 O5 C51 5.5(5) . .
